data_7160892
loop_
_publ_author_name
'Gapare, Rosinah Liandrah'
'Diaz-Rodriguez, Roberto M'
'Williams, Victoria A.'
'Atwood, Mark'
'Cotnam, Michael J.'
'Hilborn, James W.'
'Johnson, Erin R.'
'Robertson, Katherine N.'
'Thompson, Alison'

_publ_section_title
;
 Reactivity of an aza-dipyrrin and an aza-BODIPY motif bearing two
 2-pyridyl units: an emissive NNN binding pocket.
;
_journal_issue 45
_journal_name_full 'Organic &amp; biomolecular chemistry'
_journal_page_first 10391
_journal_page_last 10397
_journal_paper_doi 10.1039/d5ob01628b
_journal_volume 23
_journal_year 2025
_chemical_formula_moiety 'C30 H23 N5, 2(Cl O4)'
_chemical_formula_sum 'C30 H23 Cl2 N5 O8'
_chemical_formula_weight 652.43
_space_group_crystal_system triclinic
_space_group_IT_number 2
_space_group_name_Hall '-P 1'
_space_group_name_H-M_alt 'P -1'
_atom_sites_solution_hydrogens mixed
_atom_sites_solution_primary dual
_audit_creation_method SHELXL-2019/3
_audit_update_record
;
2025-09-08 deposited with the CCDC.	2025-10-27 downloaded from the CCDC.
;
_cell_angle_alpha 109.4969(16)
_cell_angle_beta 101.7973(17)
_cell_angle_gamma 94.2487(18)
_cell_formula_units_Z 2
_cell_length_a 7.2115(3)
_cell_length_b 12.6602(6)
_cell_length_c 16.8614(8)
_cell_measurement_reflns_used 9659
_cell_measurement_temperature 150(2)
_cell_measurement_theta_max 30.5093
_cell_measurement_theta_min 2.6426
_cell_volume 1403.51(11)
_computing_cell_refinement 'SAINT V8.40B (Bruker AXS LLC, 2019)'
_computing_data_collection 'Bruker Instrument Service v8.5.0.11 RC8'
_computing_data_reduction 'SAINT V8.40B (Bruker AXS LLC, 2019)'
_computing_structure_refinement 'SHELXL-2019/2 (Sheldrick, 2019)'
_computing_structure_solution 'SHELXT-2014 (Sheldrick, 2015)'
_diffrn_ambient_temperature 150(2)
_diffrn_detector '100 \\times 140 mm^2^ CMOS sensor'
_diffrn_detector_area_resol_mean 7.3910
_diffrn_detector_type 'Bruker PHOTON III'
_diffrn_measured_fraction_theta_full 0.999
_diffrn_measured_fraction_theta_max 0.999
_diffrn_measurement_device '\k--geometry diffractometer'
_diffrn_measurement_device_type 'Bruker D8 VENTURE'
_diffrn_radiation_monochromator 'multilayer mirror'
_diffrn_radiation_type MoK\a
_diffrn_radiation_wavelength 0.71073
_diffrn_reflns_av_R_equivalents 0.0373
_diffrn_reflns_av_unetI/netI 0.0192
_diffrn_reflns_Laue_measured_fraction_full 0.999
_diffrn_reflns_Laue_measured_fraction_max 0.999
_diffrn_reflns_limit_h_max 10
_diffrn_reflns_limit_h_min -10
_diffrn_reflns_limit_k_max 18
_diffrn_reflns_limit_k_min -18
_diffrn_reflns_limit_l_max 24
_diffrn_reflns_limit_l_min -24
_diffrn_reflns_number 101865
_diffrn_reflns_point_group_measured_fraction_full 0.999
_diffrn_reflns_point_group_measured_fraction_max 0.999
_diffrn_reflns_theta_full 25.242
_diffrn_reflns_theta_max 30.522
_diffrn_reflns_theta_min 2.522
_diffrn_source_current 1.4
_diffrn_source_power 0.07
_diffrn_source_type 'Incoatec I\mS 3.0'
_diffrn_source_voltage 50
_exptl_absorpt_coefficient_mu 0.295
_exptl_absorpt_correction_T_max 0.7461
_exptl_absorpt_correction_T_min 0.7093
_exptl_absorpt_correction_type multi-scan
_exptl_absorpt_process_details
;
Krause, L., Herbst-Irmer, R., Sheldrick, G. M., Stalke, D. (2015)
J. Appl. Cryst. 48, 3-10
;
_exptl_crystal_colour 'dark green'
_exptl_crystal_density_diffrn 1.544
_exptl_crystal_description 'flat rod'
_exptl_crystal_F_000 672
_exptl_crystal_size_max 0.258
_exptl_crystal_size_mid 0.040
_exptl_crystal_size_min 0.024
_refine_diff_density_max 0.375
_refine_diff_density_min -0.604
_refine_diff_density_rms 0.064
_refine_ls_extinction_method none
_refine_ls_goodness_of_fit_ref 1.133
_refine_ls_hydrogen_treatment mixed
_refine_ls_matrix_type full
_refine_ls_number_parameters 461
_refine_ls_number_reflns 8574
_refine_ls_number_restraints 127
_refine_ls_restrained_S_all 1.130
_refine_ls_R_factor_all 0.0633
_refine_ls_R_factor_gt 0.0444
_refine_ls_shift/su_max 0.001
_refine_ls_shift/su_mean 0.000
_refine_ls_structure_factor_coef Fsqd
_refine_ls_weighting_details 'w=1/[\s^2^(Fo^2^)+(0.0468P)^2^+1.1318P] where P=(Fo^2^+2Fc^2^)/3'
_refine_ls_weighting_scheme calc
_refine_ls_wR_factor_gt 0.1068
_refine_ls_wR_factor_ref 0.1291
_reflns_Friedel_coverage 0.000
_reflns_number_gt 6913
_reflns_number_total 8574
_reflns_threshold_expression 'I > 2\s(I)'
_cod_data_source_file d5ob01628b2.cif
_cod_data_source_block cmpd6b_AT036
_cod_database_code 7160892
_shelx_shelxl_version_number 2019/3
_shelx_space_group_comment
;
The symmetry employed for this shelxl refinement is uniquely defined
by the following loop, which should always be used as a source of
symmetry information in preference to the above space-group names.
They are only intended as comments.
;
_shelx_estimated_absorpt_t_min 0.928
_shelx_estimated_absorpt_t_max 0.993
_diffrn_source_source 'microfocus sealed tube'

loop_
_space_group_symop_operation_xyz
'x, y, z'
'-x, -y, -z'

loop_
_atom_site_label
_atom_site_type_symbol
_atom_site_fract_x
_atom_site_fract_y
_atom_site_fract_z
_atom_site_U_iso_or_equiv
_atom_site_adp_type
_atom_site_occupancy
_atom_site_site_symmetry_order
_atom_site_calc_flag
_atom_site_refinement_flags_posn
_atom_site_refinement_flags_adp
_atom_site_refinement_flags_occupancy
_atom_site_disorder_assembly
_atom_site_disorder_group
Cl1 Cl 0.58075(6) 0.14261(3) 0.35224(2) 0.02737(9) Uani 1 1 d . . . . .
O1 O 0.5955(2) 0.02881(11) 0.34912(9) 0.0389(3) Uani 1 1 d . . . . .
O2 O 0.4891(2) 0.19753(12) 0.42040(9) 0.0391(3) Uani 1 1 d . . . . .
O3 O 0.7699(2) 0.20465(13) 0.37143(10) 0.0426(3) Uani 1 1 d . . . . .
O4 O 0.4700(2) 0.14030(14) 0.27017(9) 0.0459(4) Uani 1 1 d . . . . .
Cl2A Cl 0.7637(3) 0.69235(17) 0.36012(11) 0.0255(2) Uani 0.708(4) 1 d D . P A 1
O5A O 0.8859(3) 0.6772(2) 0.30160(17) 0.0472(7) Uani 0.708(4) 1 d D U P A 1
O6A O 0.8754(4) 0.75348(19) 0.44674(15) 0.0511(7) Uani 0.708(4) 1 d D U P A 1
O7A O 0.6767(5) 0.5863(4) 0.3564(3) 0.0500(9) Uani 0.708(4) 1 d D U P A 1
O8A O 0.6210(4) 0.7582(3) 0.3376(2) 0.0499(7) Uani 0.708(4) 1 d D U P A 1
Cl2B Cl 0.7419(8) 0.6705(5) 0.3389(3) 0.0352(9) Uani 0.292(4) 1 d D . P A 2
O5B O 0.9252(7) 0.7414(5) 0.3753(6) 0.064(2) Uani 0.292(4) 1 d D U P A 2
O6B O 0.6999(11) 0.6254(6) 0.2463(4) 0.065(2) Uani 0.292(4) 1 d D U P A 2
O7B O 0.7440(12) 0.5749(8) 0.3661(7) 0.0364(16) Uani 0.292(4) 1 d D U P A 2
O8B O 0.5946(10) 0.7335(8) 0.3678(6) 0.063(2) Uani 0.292(4) 1 d D U P A 2
N1 N 0.17767(19) 0.65585(11) 0.07680(8) 0.0224(2) Uani 1 1 d D . . . .
H1N H 0.197(3) 0.5855(14) 0.0466(14) 0.034 Uiso 1 1 d D U . . .
N2 N 0.21904(18) 0.62094(11) 0.21202(8) 0.0213(2) Uani 1 1 d . . . . .
N3 N 0.27641(19) 0.46335(11) 0.09596(8) 0.0232(2) Uani 1 1 d . . . . .
N4 N 0.28431(18) 0.84899(11) 0.34686(8) 0.0222(2) Uani 1 1 d D . . . .
H4N H 0.359(3) 0.7982(16) 0.3338(14) 0.033 Uiso 1 1 d D U . . .
N5 N 0.2115(2) 0.56267(11) 0.35955(9) 0.0246(3) Uani 1 1 d D . . . .
H5N H 0.181(3) 0.6097(18) 0.3296(14) 0.037 Uiso 1 1 d D U . . .
C1 C 0.1467(2) 0.74468(13) 0.04987(10) 0.0223(3) Uani 1 1 d . . . . .
C2 C 0.1344(2) 0.83690(13) 0.12164(10) 0.0230(3) Uani 1 1 d . . . . .
H2 H 0.111024 0.909760 0.121630 0.028 Uiso 1 1 calc R U . . .
C3 C 0.1629(2) 0.80279(12) 0.19371(9) 0.0211(3) Uani 1 1 d . . . . .
C4 C 0.1901(2) 0.68782(13) 0.16411(9) 0.0213(3) Uani 1 1 d . . . . .
C5 C 0.2566(2) 0.51763(12) 0.17966(9) 0.0210(3) Uani 1 1 d . . . . .
C6 C 0.2853(2) 0.44137(12) 0.22903(9) 0.0204(3) Uani 1 1 d . . . . .
C7 C 0.3246(2) 0.34448(13) 0.17420(10) 0.0224(3) Uani 1 1 d . . . . .
H7 H 0.351822 0.278620 0.186671 0.027 Uiso 1 1 calc R U . . .
C8 C 0.3165(2) 0.36169(13) 0.09193(10) 0.0215(3) Uani 1 1 d . . . . .
C9 C 0.1418(2) 0.73598(14) -0.03913(10) 0.0243(3) Uani 1 1 d . . . . .
C10 C 0.1828(2) 0.63896(16) -0.09851(11) 0.0294(3) Uani 1 1 d . . . . .
H10 H 0.207348 0.575725 -0.081814 0.035 Uiso 1 1 calc R U . . .
C11 C 0.1882(3) 0.63367(19) -0.18162(12) 0.0373(4) Uani 1 1 d . . . . .
H11 H 0.217450 0.567393 -0.221113 0.045 Uiso 1 1 calc R U . . .
C12 C 0.1511(3) 0.7248(2) -0.20687(12) 0.0439(5) Uani 1 1 d . . . . .
H12 H 0.156530 0.721741 -0.263407 0.053 Uiso 1 1 calc R U . . .
C13 C 0.1060(3) 0.82051(19) -0.14944(13) 0.0435(5) Uani 1 1 d . . . . .
H13 H 0.078112 0.882561 -0.167167 0.052 Uiso 1 1 calc R U . . .
C14 C 0.1012(3) 0.82663(16) -0.06591(12) 0.0330(4) Uani 1 1 d . . . . .
H14 H 0.070189 0.892758 -0.026992 0.040 Uiso 1 1 calc R U . . .
C15 C 0.1697(2) 0.87225(12) 0.28259(10) 0.0210(3) Uani 1 1 d . . . . .
C16 C 0.0676(2) 0.96192(14) 0.30638(11) 0.0262(3) Uani 1 1 d . . . . .
H16 H -0.014987 0.980534 0.263014 0.031 Uiso 1 1 calc R U . . .
C17 C 0.0860(2) 1.02420(14) 0.39333(11) 0.0292(3) Uani 1 1 d . . . . .
H17 H 0.018723 1.086679 0.409438 0.035 Uiso 1 1 calc R U . . .
C18 C 0.2031(2) 0.99534(14) 0.45713(11) 0.0278(3) Uani 1 1 d . . . . .
H18 H 0.214152 1.036296 0.516875 0.033 Uiso 1 1 calc R U . . .
C19 C 0.3021(2) 0.90657(14) 0.43179(10) 0.0258(3) Uani 1 1 d . . . . .
H19 H 0.383321 0.885640 0.474189 0.031 Uiso 1 1 calc R U . . .
C20 C 0.2680(2) 0.46384(12) 0.31723(9) 0.0213(3) Uani 1 1 d . . . . .
C21 C 0.3017(2) 0.38838(14) 0.35992(10) 0.0270(3) Uani 1 1 d . . . . .
H21 H 0.339441 0.317923 0.331631 0.032 Uiso 1 1 calc R U . . .
C22 C 0.2804(3) 0.41548(16) 0.44406(11) 0.0309(3) Uani 1 1 d . . . . .
H22 H 0.301085 0.362956 0.472931 0.037 Uiso 1 1 calc R U . . .
C23 C 0.2289(2) 0.51938(16) 0.48602(11) 0.0302(3) Uani 1 1 d . . . . .
H23 H 0.218374 0.539844 0.544313 0.036 Uiso 1 1 calc R U . . .
C24 C 0.1935(2) 0.59204(15) 0.44166(11) 0.0286(3) Uani 1 1 d . . . . .
H24 H 0.156329 0.663065 0.469000 0.034 Uiso 1 1 calc R U . . .
C25 C 0.3427(2) 0.27793(13) 0.01296(10) 0.0233(3) Uani 1 1 d . . . . .
C26 C 0.3726(2) 0.16890(14) 0.01022(11) 0.0290(3) Uani 1 1 d . . . . .
H26 H 0.377379 0.149378 0.060251 0.035 Uiso 1 1 calc R U . . .
C27 C 0.3953(3) 0.08913(16) -0.06580(13) 0.0353(4) Uani 1 1 d . . . . .
H27 H 0.415818 0.015233 -0.067479 0.042 Uiso 1 1 calc R U . . .
C28 C 0.3882(3) 0.11695(18) -0.13910(12) 0.0389(4) Uani 1 1 d . . . . .
H28 H 0.403756 0.062137 -0.190823 0.047 Uiso 1 1 calc R U . . .
C29 C 0.3583(3) 0.22466(19) -0.13704(11) 0.0369(4) Uani 1 1 d . . . . .
H29 H 0.352850 0.243433 -0.187430 0.044 Uiso 1 1 calc R U . . .
C30 C 0.3363(2) 0.30515(16) -0.06142(11) 0.0301(3) Uani 1 1 d . . . . .
H30 H 0.316887 0.379046 -0.060142 0.036 Uiso 1 1 calc R U . . .

loop_
_atom_site_aniso_label
_atom_site_aniso_U_11
_atom_site_aniso_U_22
_atom_site_aniso_U_33
_atom_site_aniso_U_23
_atom_site_aniso_U_13
_atom_site_aniso_U_12
Cl1 0.0348(2) 0.02601(18) 0.02494(17) 0.01170(14) 0.00915(14) 0.00925(14)
O1 0.0557(9) 0.0253(6) 0.0390(7) 0.0130(5) 0.0145(6) 0.0111(6)
O2 0.0509(8) 0.0414(7) 0.0332(7) 0.0147(6) 0.0204(6) 0.0223(6)
O3 0.0411(8) 0.0446(8) 0.0474(8) 0.0219(7) 0.0145(6) 0.0025(6)
O4 0.0597(10) 0.0510(9) 0.0288(7) 0.0184(6) 0.0040(6) 0.0181(7)
Cl2A 0.0234(5) 0.0283(6) 0.0265(6) 0.0109(4) 0.0070(4) 0.0073(4)
O5A 0.0475(13) 0.0579(15) 0.0635(16) 0.0379(13) 0.0374(12) 0.0289(11)
O6A 0.0538(14) 0.0372(11) 0.0394(12) -0.0028(9) -0.0112(10) 0.0104(9)
O7A 0.054(2) 0.0421(18) 0.0531(18) 0.0190(13) 0.0149(19) -0.0121(15)
O8A 0.0403(13) 0.0774(19) 0.0480(15) 0.0324(13) 0.0181(11) 0.0383(13)
Cl2B 0.0265(13) 0.038(2) 0.047(2) 0.0227(17) 0.0070(16) 0.0114(13)
O5B 0.024(2) 0.048(3) 0.123(7) 0.048(4) 0.000(3) -0.003(2)
O6B 0.098(5) 0.075(4) 0.047(3) 0.042(3) 0.029(3) 0.032(4)
O7B 0.050(5) 0.033(3) 0.036(3) 0.021(2) 0.018(4) 0.011(3)
O8B 0.033(3) 0.072(5) 0.068(5) 0.007(4) 0.002(3) 0.030(3)
N1 0.0256(6) 0.0221(6) 0.0196(6) 0.0079(5) 0.0049(5) 0.0039(5)
N2 0.0226(6) 0.0204(6) 0.0210(5) 0.0083(4) 0.0042(4) 0.0036(4)
N3 0.0260(6) 0.0219(6) 0.0206(6) 0.0062(5) 0.0059(5) 0.0035(5)
N4 0.0215(6) 0.0237(6) 0.0225(6) 0.0087(5) 0.0057(5) 0.0070(5)
N5 0.0293(6) 0.0233(6) 0.0220(6) 0.0082(5) 0.0065(5) 0.0083(5)
C1 0.0217(6) 0.0244(7) 0.0220(6) 0.0104(5) 0.0044(5) 0.0031(5)
C2 0.0243(7) 0.0229(7) 0.0239(7) 0.0111(5) 0.0054(5) 0.0048(5)
C3 0.0211(6) 0.0212(6) 0.0212(6) 0.0082(5) 0.0046(5) 0.0040(5)
C4 0.0222(6) 0.0219(6) 0.0197(6) 0.0078(5) 0.0040(5) 0.0031(5)
C5 0.0214(6) 0.0207(6) 0.0205(6) 0.0077(5) 0.0037(5) 0.0026(5)
C6 0.0211(6) 0.0210(6) 0.0196(6) 0.0084(5) 0.0039(5) 0.0036(5)
C7 0.0233(7) 0.0216(6) 0.0229(6) 0.0085(5) 0.0053(5) 0.0055(5)
C8 0.0204(6) 0.0216(6) 0.0212(6) 0.0064(5) 0.0046(5) 0.0026(5)
C9 0.0215(6) 0.0296(7) 0.0223(7) 0.0115(6) 0.0045(5) -0.0003(5)
C10 0.0250(7) 0.0380(9) 0.0238(7) 0.0094(6) 0.0057(6) 0.0048(6)
C11 0.0264(8) 0.0555(12) 0.0245(8) 0.0079(8) 0.0072(6) -0.0004(8)
C12 0.0403(10) 0.0627(13) 0.0246(8) 0.0172(8) 0.0046(7) -0.0154(9)
C13 0.0527(12) 0.0449(11) 0.0323(9) 0.0232(8) 0.0003(8) -0.0124(9)
C14 0.0405(9) 0.0305(8) 0.0285(8) 0.0156(7) 0.0035(7) -0.0022(7)
C15 0.0209(6) 0.0208(6) 0.0227(6) 0.0088(5) 0.0060(5) 0.0040(5)
C16 0.0257(7) 0.0259(7) 0.0266(7) 0.0087(6) 0.0047(6) 0.0092(6)
C17 0.0286(8) 0.0276(8) 0.0309(8) 0.0072(6) 0.0094(6) 0.0099(6)
C18 0.0283(7) 0.0294(8) 0.0242(7) 0.0062(6) 0.0081(6) 0.0058(6)
C19 0.0259(7) 0.0285(7) 0.0219(7) 0.0086(6) 0.0045(6) 0.0041(6)
C20 0.0212(6) 0.0220(6) 0.0204(6) 0.0076(5) 0.0043(5) 0.0043(5)
C21 0.0336(8) 0.0270(7) 0.0232(7) 0.0115(6) 0.0068(6) 0.0105(6)
C22 0.0375(9) 0.0359(9) 0.0256(7) 0.0174(7) 0.0082(6) 0.0110(7)
C23 0.0296(8) 0.0399(9) 0.0230(7) 0.0120(6) 0.0078(6) 0.0089(7)
C24 0.0288(8) 0.0315(8) 0.0244(7) 0.0063(6) 0.0083(6) 0.0109(6)
C25 0.0202(6) 0.0255(7) 0.0212(6) 0.0041(5) 0.0057(5) 0.0028(5)
C26 0.0292(8) 0.0257(7) 0.0283(8) 0.0047(6) 0.0070(6) 0.0048(6)
C27 0.0303(8) 0.0279(8) 0.0368(9) -0.0023(7) 0.0077(7) 0.0055(6)
C28 0.0271(8) 0.0455(10) 0.0284(8) -0.0064(7) 0.0075(7) 0.0023(7)
C29 0.0304(8) 0.0530(11) 0.0222(7) 0.0060(7) 0.0088(6) 0.0036(8)
C30 0.0294(8) 0.0359(9) 0.0247(7) 0.0094(6) 0.0084(6) 0.0057(6)

loop_
_atom_type_symbol
_atom_type_description
_atom_type_scat_dispersion_real
_atom_type_scat_dispersion_imag
_atom_type_scat_source
C C 0.0033 0.0016 'International Tables Vol C Tables 4.2.6.8 and 6.1.1.4'
H H 0.0000 0.0000 'International Tables Vol C Tables 4.2.6.8 and 6.1.1.4'
Cl Cl 0.1484 0.1585 'International Tables Vol C Tables 4.2.6.8 and 6.1.1.4'
N N 0.0061 0.0033 'International Tables Vol C Tables 4.2.6.8 and 6.1.1.4'
O O 0.0106 0.0060 'International Tables Vol C Tables 4.2.6.8 and 6.1.1.4'

loop_
_geom_angle_atom_site_label_1
_geom_angle_atom_site_label_2
_geom_angle_atom_site_label_3
_geom_angle
_geom_angle_site_symmetry_1
_geom_angle_site_symmetry_3
_geom_angle_publ_flag
O1 Cl1 O4 109.78(9) . . ?
O1 Cl1 O3 109.39(9) . . ?
O4 Cl1 O3 109.92(10) . . ?
O1 Cl1 O2 109.01(9) . . ?
O4 Cl1 O2 109.98(9) . . ?
O3 Cl1 O2 108.73(9) . . ?
O7A Cl2A O5A 110.7(3) . . ?
O7A Cl2A O6A 108.7(3) . . ?
O5A Cl2A O6A 109.1(2) . . ?
O7A Cl2A O8A 110.9(3) . . ?
O5A Cl2A O8A 108.4(2) . . ?
O6A Cl2A O8A 108.9(2) . . ?
O6B Cl2B O7B 106.1(6) . . ?
O6B Cl2B O5B 111.5(7) . . ?
O7B Cl2B O5B 109.4(6) . . ?
O6B Cl2B O8B 110.5(6) . . ?
O7B Cl2B O8B 109.3(7) . . ?
O5B Cl2B O8B 109.9(6) . . ?
C1 N1 C4 110.33(13) . . ?
C1 N1 H1N 129.4(15) . . ?
C4 N1 H1N 120.1(15) . . ?
C5 N2 C4 121.94(13) . . ?
C8 N3 C5 106.22(12) . . ?
C19 N4 C15 123.63(14) . . ?
C19 N4 H4N 116.8(15) . . ?
C15 N4 H4N 119.3(15) . . ?
C24 N5 C20 123.12(14) . . ?
C24 N5 H5N 119.3(15) . . ?
C20 N5 H5N 117.5(15) . . ?
N1 C1 C2 107.73(13) . . ?
N1 C1 C9 121.54(14) . . ?
C2 C1 C9 130.63(14) . . ?
C1 C2 C3 107.82(13) . . ?
C1 C2 H2 126.1 . . ?
C3 C2 H2 126.1 . . ?
C2 C3 C4 107.03(13) . . ?
C2 C3 C15 126.97(14) . . ?
C4 C3 C15 125.98(13) . . ?
N2 C4 N1 126.15(14) . . ?
N2 C4 C3 126.77(14) . . ?
N1 C4 C3 107.07(13) . . ?
N2 C5 N3 126.64(13) . . ?
N2 C5 C6 123.67(13) . . ?
N3 C5 C6 109.69(12) . . ?
C7 C6 C20 127.16(14) . . ?
C7 C6 C5 105.89(13) . . ?
C20 C6 C5 126.91(13) . . ?
C6 C7 C8 106.29(13) . . ?
C6 C7 H7 126.9 . . ?
C8 C7 H7 126.9 . . ?
N3 C8 C25 122.52(14) . . ?
N3 C8 C7 111.90(13) . . ?
C25 C8 C7 125.55(14) . . ?
C14 C9 C10 118.48(15) . . ?
C14 C9 C1 120.26(15) . . ?
C10 C9 C1 121.24(15) . . ?
C11 C10 C9 120.93(18) . . ?
C11 C10 H10 119.5 . . ?
C9 C10 H10 119.5 . . ?
C12 C11 C10 120.03(19) . . ?
C12 C11 H11 120.0 . . ?
C10 C11 H11 120.0 . . ?
C11 C12 C13 119.72(17) . . ?
C11 C12 H12 120.1 . . ?
C13 C12 H12 120.1 . . ?
C12 C13 C14 120.57(19) . . ?
C12 C13 H13 119.7 . . ?
C14 C13 H13 119.7 . . ?
C13 C14 C9 120.25(19) . . ?
C13 C14 H14 119.9 . . ?
C9 C14 H14 119.9 . . ?
N4 C15 C16 117.57(14) . . ?
N4 C15 C3 117.89(13) . . ?
C16 C15 C3 124.54(14) . . ?
C17 C16 C15 120.08(15) . . ?
C17 C16 H16 120.0 . . ?
C15 C16 H16 120.0 . . ?
C16 C17 C18 120.12(15) . . ?
C16 C17 H17 119.9 . . ?
C18 C17 H17 119.9 . . ?
C19 C18 C17 118.53(15) . . ?
C19 C18 H18 120.7 . . ?
C17 C18 H18 120.7 . . ?
N4 C19 C18 120.05(15) . . ?
N4 C19 H19 120.0 . . ?
C18 C19 H19 120.0 . . ?
N5 C20 C21 118.01(14) . . ?
N5 C20 C6 118.58(13) . . ?
C21 C20 C6 123.39(14) . . ?
C20 C21 C22 120.06(15) . . ?
C20 C21 H21 120.0 . . ?
C22 C21 H21 120.0 . . ?
C21 C22 C23 119.97(15) . . ?
C21 C22 H22 120.0 . . ?
C23 C22 H22 120.0 . . ?
C24 C23 C22 118.75(15) . . ?
C24 C23 H23 120.6 . . ?
C22 C23 H23 120.6 . . ?
N5 C24 C23 120.03(15) . . ?
N5 C24 H24 120.0 . . ?
C23 C24 H24 120.0 . . ?
C26 C25 C30 119.17(15) . . ?
C26 C25 C8 120.43(14) . . ?
C30 C25 C8 120.40(15) . . ?
C27 C26 C25 119.98(17) . . ?
C27 C26 H26 120.0 . . ?
C25 C26 H26 120.0 . . ?
C28 C27 C26 120.33(18) . . ?
C28 C27 H27 119.8 . . ?
C26 C27 H27 119.8 . . ?
C27 C28 C29 120.09(16) . . ?
C27 C28 H28 120.0 . . ?
C29 C28 H28 120.0 . . ?
C28 C29 C30 120.10(18) . . ?
C28 C29 H29 120.0 . . ?
C30 C29 H29 120.0 . . ?
C29 C30 C25 120.32(18) . . ?
C29 C30 H30 119.8 . . ?
C25 C30 H30 119.8 . . ?

loop_
_geom_bond_atom_site_label_1
_geom_bond_atom_site_label_2
_geom_bond_distance
_geom_bond_site_symmetry_2
_geom_bond_publ_flag
Cl1 O1 1.4368(13) . ?
Cl1 O4 1.4393(14) . ?
Cl1 O3 1.4398(15) . ?
Cl1 O2 1.4442(13) . ?
Cl2A O7A 1.416(4) . ?
Cl2A O5A 1.429(3) . ?
Cl2A O6A 1.433(2) . ?
Cl2A O8A 1.441(3) . ?
Cl2B O6B 1.429(7) . ?
Cl2B O7B 1.429(9) . ?
Cl2B O5B 1.433(7) . ?
Cl2B O8B 1.442(8) . ?
N1 C1 1.3631(19) . ?
N1 C4 1.3717(19) . ?
N1 H1N 0.905(15) . ?
N2 C5 1.3107(19) . ?
N2 C4 1.3517(19) . ?
N3 C8 1.3227(19) . ?
N3 C5 1.3908(19) . ?
N4 C19 1.347(2) . ?
N4 C15 1.3518(19) . ?
N4 H4N 0.872(15) . ?
N5 C24 1.345(2) . ?
N5 C20 1.3561(19) . ?
N5 H5N 0.912(16) . ?
C1 C2 1.397(2) . ?
C1 C9 1.460(2) . ?
C2 C3 1.402(2) . ?
C2 H2 0.9500 . ?
C3 C4 1.415(2) . ?
C3 C15 1.451(2) . ?
C5 C6 1.471(2) . ?
C6 C7 1.357(2) . ?
C6 C20 1.452(2) . ?
C7 C8 1.465(2) . ?
C7 H7 0.9500 . ?
C8 C25 1.457(2) . ?
C9 C14 1.396(2) . ?
C9 C10 1.398(2) . ?
C10 C11 1.389(2) . ?
C10 H10 0.9500 . ?
C11 C12 1.383(3) . ?
C11 H11 0.9500 . ?
C12 C13 1.384(3) . ?
C12 H12 0.9500 . ?
C13 C14 1.392(3) . ?
C13 H13 0.9500 . ?
C14 H14 0.9500 . ?
C15 C16 1.390(2) . ?
C16 C17 1.386(2) . ?
C16 H16 0.9500 . ?
C17 C18 1.393(2) . ?
C17 H17 0.9500 . ?
C18 C19 1.370(2) . ?
C18 H18 0.9500 . ?
C19 H19 0.9500 . ?
C20 C21 1.383(2) . ?
C21 C22 1.388(2) . ?
C21 H21 0.9500 . ?
C22 C23 1.388(3) . ?
C22 H22 0.9500 . ?
C23 C24 1.374(2) . ?
C23 H23 0.9500 . ?
C24 H24 0.9500 . ?
C25 C26 1.400(2) . ?
C25 C30 1.400(2) . ?
C26 C27 1.391(2) . ?
C26 H26 0.9500 . ?
C27 C28 1.386(3) . ?
C27 H27 0.9500 . ?
C28 C29 1.386(3) . ?
C28 H28 0.9500 . ?
C29 C30 1.389(2) . ?
C29 H29 0.9500 . ?
C30 H30 0.9500 . ?

loop_
_geom_hbond_atom_site_label_D
_geom_hbond_atom_site_label_H
_geom_hbond_atom_site_label_A
_geom_hbond_distance_DH
_geom_hbond_distance_HA
_geom_hbond_distance_DA
_geom_hbond_angle_DHA
_geom_hbond_site_symmetry_A
_geom_hbond_publ_flag
N1 H1N N3 0.905(15) 2.05(2) 2.6906(18) 126.7(19) . yes
N4 H4N O8A^a 0.872(15) 1.983(18) 2.773(3) 150(2) . yes
N4 H4N O8B^b 0.872(15) 2.000(19) 2.788(7) 150(2) . yes
N4 H4N N2 0.872(15) 2.45(2) 2.9505(18) 116.8(17) . yes
N5 H5N O5A^a 0.912(16) 2.37(2) 3.013(3) 127.6(18) 1_455 yes
N5 H5N O5B^b 0.912(16) 2.64(2) 3.157(6) 116.9(17) 1_455 yes
N5 H5N N2 0.912(16) 2.11(2) 2.8302(18) 135.7(19) . yes

loop_
_geom_torsion_atom_site_label_1
_geom_torsion_atom_site_label_2
_geom_torsion_atom_site_label_3
_geom_torsion_atom_site_label_4
_geom_torsion
_geom_torsion_site_symmetry_1
_geom_torsion_site_symmetry_2
_geom_torsion_site_symmetry_3
_geom_torsion_site_symmetry_4
_geom_torsion_publ_flag
C4 N1 C1 C2 -1.28(17) . . . . ?
C4 N1 C1 C9 175.42(13) . . . . ?
N1 C1 C2 C3 1.24(17) . . . . ?
C9 C1 C2 C3 -175.05(15) . . . . ?
C1 C2 C3 C4 -0.74(17) . . . . ?
C1 C2 C3 C15 177.48(14) . . . . ?
C5 N2 C4 N1 6.5(2) . . . . ?
C5 N2 C4 C3 -174.96(15) . . . . ?
C1 N1 C4 N2 179.57(14) . . . . ?
C1 N1 C4 C3 0.81(17) . . . . ?
C2 C3 C4 N2 -178.77(14) . . . . ?
C15 C3 C4 N2 3.0(3) . . . . ?
C2 C3 C4 N1 -0.02(17) . . . . ?
C15 C3 C4 N1 -178.27(14) . . . . ?
C4 N2 C5 N3 1.6(2) . . . . ?
C4 N2 C5 C6 -178.81(14) . . . . ?
C8 N3 C5 N2 179.04(15) . . . . ?
C8 N3 C5 C6 -0.64(16) . . . . ?
N2 C5 C6 C7 -178.73(14) . . . . ?
N3 C5 C6 C7 0.97(17) . . . . ?
N2 C5 C6 C20 3.4(2) . . . . ?
N3 C5 C6 C20 -176.92(14) . . . . ?
C20 C6 C7 C8 177.03(14) . . . . ?
C5 C6 C7 C8 -0.85(16) . . . . ?
C5 N3 C8 C25 178.34(13) . . . . ?
C5 N3 C8 C7 0.10(17) . . . . ?
C6 C7 C8 N3 0.51(18) . . . . ?
C6 C7 C8 C25 -177.66(14) . . . . ?
N1 C1 C9 C14 177.12(15) . . . . ?
C2 C1 C9 C14 -7.0(3) . . . . ?
N1 C1 C9 C10 -4.8(2) . . . . ?
C2 C1 C9 C10 171.06(16) . . . . ?
C14 C9 C10 C11 1.7(2) . . . . ?
C1 C9 C10 C11 -176.44(15) . . . . ?
C9 C10 C11 C12 -0.6(3) . . . . ?
C10 C11 C12 C13 -0.9(3) . . . . ?
C11 C12 C13 C14 1.2(3) . . . . ?
C12 C13 C14 C9 -0.1(3) . . . . ?
C10 C9 C14 C13 -1.4(3) . . . . ?
C1 C9 C14 C13 176.77(16) . . . . ?
C19 N4 C15 C16 1.0(2) . . . . ?
C19 N4 C15 C3 -179.52(14) . . . . ?
C2 C3 C15 N4 -148.07(15) . . . . ?
C4 C3 C15 N4 29.8(2) . . . . ?
C2 C3 C15 C16 31.3(2) . . . . ?
C4 C3 C15 C16 -150.78(16) . . . . ?
N4 C15 C16 C17 0.3(2) . . . . ?
C3 C15 C16 C17 -179.07(15) . . . . ?
C15 C16 C17 C18 -1.6(3) . . . . ?
C16 C17 C18 C19 1.6(3) . . . . ?
C15 N4 C19 C18 -1.1(2) . . . . ?
C17 C18 C19 N4 -0.3(3) . . . . ?
C24 N5 C20 C21 2.4(2) . . . . ?
C24 N5 C20 C6 -179.09(15) . . . . ?
C7 C6 C20 N5 -174.34(15) . . . . ?
C5 C6 C20 N5 3.1(2) . . . . ?
C7 C6 C20 C21 4.1(3) . . . . ?
C5 C6 C20 C21 -178.49(15) . . . . ?
N5 C20 C21 C22 -1.0(2) . . . . ?
C6 C20 C21 C22 -179.41(16) . . . . ?
C20 C21 C22 C23 -1.3(3) . . . . ?
C21 C22 C23 C24 2.2(3) . . . . ?
C20 N5 C24 C23 -1.5(3) . . . . ?
C22 C23 C24 N5 -0.9(3) . . . . ?
N3 C8 C25 C26 -175.81(15) . . . . ?
C7 C8 C25 C26 2.2(2) . . . . ?
N3 C8 C25 C30 3.5(2) . . . . ?
C7 C8 C25 C30 -178.47(15) . . . . ?
C30 C25 C26 C27 -0.1(2) . . . . ?
C8 C25 C26 C27 179.29(15) . . . . ?
C25 C26 C27 C28 -0.1(3) . . . . ?
C26 C27 C28 C29 0.0(3) . . . . ?
C27 C28 C29 C30 0.3(3) . . . . ?
C28 C29 C30 C25 -0.5(3) . . . . ?
C26 C25 C30 C29 0.4(2) . . . . ?
C8 C25 C30 C29 -178.98(15) . . . . ?
